data_7052629
loop_
_publ_author_name
'Kostakis, George E.'
'Casella, Luigi'
'Boudalis, Athanassios K.'
'Monzani, Enrico'
'Plakatouras, John C.'

_publ_section_title
;
 Structural variation from 1D chains to 3D networks: a systematic study
 of coordination number effect on the construction of coordination
 polymers using the terepthaloylbisglycinate ligand
;
_journal_issue 5
_journal_name_full 'New Journal of Chemistry'
_journal_page_first 1060
_journal_paper_doi 10.1039/c0nj01009j
_journal_volume 35
_journal_year 2011
_chemical_compound_source 'synthesis as described'
_chemical_formula_moiety 'C12 H20 N2 O11 Pb1'
_chemical_formula_sum 'C12 H20 N2 O11 Pb'
_chemical_formula_weight 575.49
_chemical_name_systematic
;
?
;
_space_group_IT_number 14
_symmetry_cell_setting monoclinic
_symmetry_Int_Tables_number 14
_symmetry_space_group_name_Hall '-P 2ybc'
_symmetry_space_group_name_H-M 'P 1 21/c 1'
_atom_sites_solution_hydrogens geom
_atom_sites_solution_primary direct
_atom_sites_solution_secondary difmap
_audit_conform_dict_location ftp://ftp.iucr.org/pub/cif_core.dic
_audit_conform_dict_name cif_core.dic
_audit_conform_dict_version 2.3
_audit_creation_date 2005-05-06T09:26:22-00:00
_audit_creation_method 'WinGX routine CIF_UPDATE'
_cell_angle_alpha 90
_cell_angle_beta 90.331(4)
_cell_angle_gamma 90
_cell_formula_units_Z 4
_cell_length_a 6.7914(6)
_cell_length_b 30.287(3)
_cell_length_c 8.1676(8)
_cell_measurement_reflns_used 5544
_cell_measurement_temperature 100
_cell_measurement_theta_max 35.96
_cell_measurement_theta_min 2.83
_cell_measurement_wavelength 0.71073
_cell_volume 1680.0(3)
_computing_cell_refinement 'Bruker SMART'
_computing_data_collection 'Bruker SMART'
_computing_data_reduction 'Bruker SAINT'
_computing_molecular_graphics 'Ortep-3 for Windows (Farrugia, 1997)'
_computing_publication_material 'WinGX publication routines (Farrugia, 1999)'
_computing_structure_refinement 'SHELXL-97 (Sheldrick, 1997)'
_computing_structure_solution 'SHELXS-97 (Sheldrick, 1997)'
_diffrn_ambient_temperature 100
_diffrn_measured_fraction_theta_full 0.994
_diffrn_measured_fraction_theta_max 0.837
_diffrn_measurement_device_type 'CCD area detector'
_diffrn_measurement_method 'phi and omega scans'
_diffrn_radiation_monochromator graphite
_diffrn_radiation_probe x-ray
_diffrn_radiation_type MoK\a
_diffrn_radiation_wavelength 0.71073
_diffrn_reflns_av_R_equivalents 0.0454
_diffrn_reflns_av_unetI/netI 0.0479
_diffrn_reflns_limit_h_max 8
_diffrn_reflns_limit_h_min -10
_diffrn_reflns_limit_k_max 46
_diffrn_reflns_limit_k_min -38
_diffrn_reflns_limit_l_max 8
_diffrn_reflns_limit_l_min -12
_diffrn_reflns_number 21668
_diffrn_reflns_theta_full 35.96
_diffrn_reflns_theta_max 35.96
_diffrn_reflns_theta_min 1.34
_exptl_absorpt_coefficient_mu 10.107
_exptl_absorpt_correction_T_max 1
_exptl_absorpt_correction_T_min 0.33155
_exptl_absorpt_correction_type empirical
_exptl_crystal_colour colourless
_exptl_crystal_density_diffrn 2.275
_exptl_crystal_density_meas ?
_exptl_crystal_density_method 'not measured'
_exptl_crystal_description prism
_exptl_crystal_F_000 1104
_exptl_crystal_size_max 0.5
_exptl_crystal_size_mid 0.4
_exptl_crystal_size_min 0.2
_refine_diff_density_max 6.209
_refine_diff_density_min -3.46
_refine_diff_density_rms 0.322
_refine_ls_extinction_coef 0.00040(14)
_refine_ls_extinction_expression Fc^*^=kFc[1+0.001xFc^2^\l^3^/sin(2\q)]^-1/4^
_refine_ls_extinction_method SHELXL
_refine_ls_goodness_of_fit_ref 1.054
_refine_ls_hydrogen_treatment constr
_refine_ls_matrix_type full
_refine_ls_number_parameters 237
_refine_ls_number_reflns 6650
_refine_ls_number_restraints 24
_refine_ls_restrained_S_all 1.053
_refine_ls_R_factor_all 0.0546
_refine_ls_R_factor_gt 0.0426
_refine_ls_shift/su_max 0
_refine_ls_shift/su_mean 0
_refine_ls_structure_factor_coef Fsqd
_refine_ls_weighting_details 'calc w=1/[\s^2^(Fo^2^)+(0.0547P)^2^+12.4143P] where P=(Fo^2^+2Fc^2^)/3'
_refine_ls_weighting_scheme calc
_refine_ls_wR_factor_gt 0.1114
_refine_ls_wR_factor_ref 0.1204
_reflns_number_gt 5386
_reflns_number_total 6650
_reflns_threshold_expression >2sigma(I)
_cod_data_source_file c0nj01009j.txt
_cod_data_source_block km0705
_cod_depositor_comments
;
The following automatic conversions were performed:
'_symmetry_cell_setting' value 'Monoclinic' changed to 'monoclinic'
according to '/home/saulius/struct/CIF-dictionaries/cif_core.dic'
dictionary named 'cif_core.dic' version 2.4.1 from 2010-06-29.

Automatic conversion script
Id: cif_fix_enum 1555 2011-01-17 13:19:09Z saulius 

The following automatic conversions were performed:

'_exptl_crystal_density_meas' value 'not measured' was changed to '?'
- the value is perceived as not measured.

Automatic conversion script
Id: cif_fix_values 3008 2015-01-20 13:52:24Z robertas 
;
_cod_original_sg_symbol_H-M P21/c
_cod_database_code 7052629

loop_
_symmetry_equiv_pos_as_xyz
'x, y, z'
'-x, y+1/2, -z+1/2'
'-x, -y, -z'
'x, -y-1/2, z-1/2'

loop_
_atom_site_label
_atom_site_type_symbol
_atom_site_fract_x
_atom_site_fract_y
_atom_site_fract_z
_atom_site_U_iso_or_equiv
_atom_site_adp_type
_atom_site_occupancy
_atom_site_symmetry_multiplicity
_atom_site_calc_flag
_atom_site_refinement_flags
_atom_site_disorder_assembly
_atom_site_disorder_group
Pb1 Pb 0.00298(3) 0.251494(5) 0.43431(2) 0.00724(7) Uani 1 1 d . . .
O1 O -0.1419(6) 0.20776(14) 0.2088(6) 0.0113(8) Uani 1 1 d . . .
O2 O -0.2094(7) 0.17318(14) 0.4395(6) 0.0136(8) Uani 1 1 d . . .
O3 O -0.1082(7) 0.07215(16) 0.3434(7) 0.0153(9) Uani 1 1 d . . .
O4 O 0.1358(6) 0.29431(14) 0.2039(6) 0.0117(8) Uani 1 1 d . . .
O5 O 0.2065(7) 0.33186(14) 0.4291(7) 0.0155(9) Uani 1 1 d . . .
O6 O 0.0976(7) 0.43081(16) 0.3336(7) 0.0164(10) Uani 1 1 d . . .
O1W O -0.3040(6) 0.29506(15) 0.3292(6) 0.0131(9) Uani 1 1 d . . .
H11 H -0.3393 0.281 0.2455 0.016 Uiso 1 1 d R . .
H12 H -0.2676 0.3173 0.2761 0.016 Uiso 1 1 d R . .
O2W O 0.2975(7) 0.20590(15) 0.3245(5) 0.0119(9) Uani 1 1 d . . .
H21 H 0.2647 0.1805 0.2935 0.014 Uiso 1 1 d R . .
H22 H 0.3574 0.2193 0.2497 0.014 Uiso 1 1 d R . .
O3W O -0.2059(6) 0.37808(15) 0.2185(6) 0.0137(9) Uani 1 1 d . . .
H31 H -0.1958 0.375 0.1167 0.016 Uiso 1 1 d R . .
H32 H -0.1138 0.3941 0.2533 0.016 Uiso 1 1 d R . .
O4W O 0.1906(6) 0.12231(14) 0.2218(6) 0.0124(8) Uani 1 1 d . . .
H41 H 0.0867 0.1224 0.2772 0.015 Uiso 1 1 d R . .
H42 H 0.1892 0.1301 0.1231 0.015 Uiso 1 1 d R . .
O5W O 0.4947(8) 0.25021(11) 0.5776(5) 0.0125(8) Uani 1 1 d . . .
H51 H 0.4002 0.2392 0.5249 0.015 Uiso 1 1 d R . .
H52 H 0.5566 0.2668 0.5135 0.015 Uiso 1 1 d R . .
N1 N -0.3982(8) 0.10449(15) 0.2746(7) 0.0099(9) Uani 1 1 d . . .
H1 H -0.5269 0.1042 0.2863 0.012 Uiso 1 1 calc R . .
N2 N 0.3842(7) 0.39948(16) 0.2550(7) 0.0099(9) Uani 1 1 d . . .
H2 H 0.5136 0.401 0.2571 0.012 Uiso 1 1 calc R . .
C1 C -0.2152(8) 0.17573(17) 0.2877(8) 0.0086(10) Uani 1 1 d . . .
C2 C -0.3103(9) 0.13950(19) 0.1821(7) 0.0097(11) Uani 1 1 d . . .
H2A H -0.4126 0.1531 0.1115 0.012 Uiso 1 1 calc R . .
H2B H -0.2086 0.1268 0.1096 0.012 Uiso 1 1 calc R . .
C3 C -0.2913(9) 0.07195(18) 0.3444(8) 0.0087(10) Uani 1 1 d . . .
C4 C -0.4011(8) 0.03576(19) 0.4248(9) 0.0081(10) Uani 1 1 d U . .
C5 C -0.6043(9) 0.0276(2) 0.3948(8) 0.0109(11) Uani 1 1 d U . .
H5 H -0.676 0.0464 0.3229 0.013 Uiso 1 1 calc R . .
C6 C -0.3014(9) 0.00754(19) 0.5304(7) 0.0096(10) Uani 1 1 d U . .
H6 H -0.1655 0.0124 0.5519 0.012 Uiso 1 1 calc R . .
C11 C 0.2061(8) 0.32783(18) 0.2801(8) 0.0085(10) Uani 1 1 d . . .
C12 C 0.2932(9) 0.36339(19) 0.1674(8) 0.0104(11) Uani 1 1 d . . .
H12A H 0.3925 0.3495 0.0956 0.013 Uiso 1 1 calc R . .
H12B H 0.1869 0.3753 0.0966 0.013 Uiso 1 1 calc R . .
C13 C 0.2812(10) 0.4308(2) 0.3335(8) 0.0119(11) Uani 1 1 d . . .
C14 C 0.3961(8) 0.4659(2) 0.4193(9) 0.0101(12) Uani 1 1 d . . .
C15 C 0.2968(9) 0.50404(19) 0.4716(7) 0.0093(10) Uani 1 1 d U . .
H15 H 0.1589 0.5067 0.4543 0.011 Uiso 1 1 calc R . .
C16 C 0.6006(9) 0.46217(19) 0.4515(9) 0.0099(11) Uani 1 1 d . . .
H16 H 0.6685 0.4361 0.4201 0.012 Uiso 1 1 calc R . .

loop_
_atom_site_aniso_label
_atom_site_aniso_U_11
_atom_site_aniso_U_22
_atom_site_aniso_U_33
_atom_site_aniso_U_23
_atom_site_aniso_U_13
_atom_site_aniso_U_12
Pb1 0.00899(9) 0.00359(9) 0.00915(9) -0.00002(6) 0.00156(15) -0.00038(8)
O1 0.0138(19) 0.0063(17) 0.014(2) 0.0018(16) -0.0026(18) -0.0045(15)
O2 0.021(2) 0.0067(17) 0.013(2) -0.0009(17) -0.004(2) -0.0051(16)
O3 0.0080(18) 0.014(2) 0.024(3) 0.0036(19) -0.0029(18) -0.0029(16)
O4 0.0127(19) 0.0058(17) 0.017(2) -0.0002(16) -0.0077(18) -0.0023(15)
O5 0.024(2) 0.0054(17) 0.017(2) -0.0010(17) -0.001(2) -0.0059(16)
O6 0.0104(19) 0.0086(19) 0.030(3) -0.0069(18) -0.0052(19) 0.0001(16)
O1W 0.0104(19) 0.011(2) 0.018(2) -0.0006(16) -0.0050(18) -0.0019(16)
O2W 0.014(2) 0.0101(19) 0.012(2) -0.0003(15) -0.0010(17) 0.0020(16)
O3W 0.0112(19) 0.0110(19) 0.019(2) -0.0025(18) -0.0043(19) -0.0013(16)
O4W 0.0092(18) 0.0118(19) 0.016(2) 0.0032(17) -0.0040(17) -0.0032(15)
O5W 0.0146(18) 0.0089(18) 0.0139(18) -0.0001(14) -0.005(3) -0.0037(18)
N1 0.011(2) 0.0035(18) 0.016(2) 0.0003(18) -0.0041(19) -0.0041(16)
N2 0.008(2) 0.0049(19) 0.017(3) -0.0008(18) -0.0038(19) -0.0035(16)
C1 0.008(2) 0.002(2) 0.016(3) -0.002(2) -0.004(2) 0.0010(17)
C2 0.010(2) 0.006(2) 0.013(3) 0.0033(18) -0.003(2) -0.0008(19)
C3 0.009(2) 0.003(2) 0.014(3) 0.0032(19) -0.004(2) -0.0019(18)
C4 0.0083(12) 0.0073(12) 0.0089(13) 0.0002(9) -0.0010(9) -0.0003(9)
C5 0.0115(14) 0.0096(14) 0.0115(14) 0.0004(9) -0.0010(9) -0.0005(9)
C6 0.0103(13) 0.0085(13) 0.0101(13) 0.0004(9) -0.0006(9) -0.0009(9)
C11 0.007(2) 0.005(2) 0.013(3) -0.001(2) -0.001(2) -0.0006(18)
C12 0.010(2) 0.005(2) 0.017(3) -0.002(2) -0.002(2) -0.0027(19)
C13 0.016(3) 0.006(2) 0.014(3) -0.001(2) -0.003(2) -0.002(2)
C14 0.008(2) 0.007(2) 0.015(3) 0.000(2) -0.001(2) -0.0004(18)
C15 0.0100(13) 0.0083(13) 0.0097(13) -0.0002(9) -0.0014(9) 0.0004(9)
C16 0.013(2) 0.003(2) 0.013(3) -0.003(2) -0.009(2) 0.0019(18)

loop_
_atom_type_symbol
_atom_type_description
_atom_type_scat_dispersion_real
_atom_type_scat_dispersion_imag
_atom_type_scat_source
C C 0.0033 0.0016 'International Tables Vol C Tables 4.2.6.8 and 6.1.1.4'
H H 0 0 'International Tables Vol C Tables 4.2.6.8 and 6.1.1.4'
N N 0.0061 0.0033 'International Tables Vol C Tables 4.2.6.8 and 6.1.1.4'
O O 0.0106 0.006 'International Tables Vol C Tables 4.2.6.8 and 6.1.1.4'
Pb Pb -3.3944 10.1111 'International Tables Vol C Tables 4.2.6.8 and 6.1.1.4'

loop_
_geom_angle_atom_site_label_1
_geom_angle_atom_site_label_2
_geom_angle_atom_site_label_3
_geom_angle
_geom_angle_site_symmetry_1
_geom_angle_site_symmetry_3
_geom_angle_publ_flag
O4 Pb1 O1 81.85(14) . . ?
O4 Pb1 O2W 74.30(15) . . ?
O1 Pb1 O2W 76.18(15) . . ?
O4 Pb1 O1W 77.15(15) . . ?
O1 Pb1 O1W 73.23(15) . . ?
O2W Pb1 O1W 140.50(13) . . ?
O4 Pb1 O1 121.47(15) . 4_566 ?
O1 Pb1 O1 134.99(19) . 4_566 ?
O2W Pb1 O1 143.32(14) . 4_566 ?
O1W Pb1 O1 75.63(14) . 4_566 ?
O4 Pb1 O4 139.30(19) . 4_566 ?
O1 Pb1 O4 117.01(15) . 4_566 ?
O2W Pb1 O4 76.02(14) . 4_566 ?
O1W Pb1 O4 140.94(14) . 4_566 ?
O1 Pb1 O4 71.98(13) 4_566 4_566 ?
C1 O1 Pb1 100.8(4) . . ?
C1 O1 Pb1 154.5(4) . 4_565 ?
Pb1 O1 Pb1 102.99(15) . 4_565 ?
C11 O4 Pb1 100.5(4) . . ?
C11 O4 Pb1 155.3(4) . 4_565 ?
Pb1 O4 Pb1 103.09(15) . 4_565 ?
Pb1 O1W H11 103.6 . . ?
Pb1 O1W H12 109.8 . . ?
H11 O1W H12 94.1 . . ?
Pb1 O2W H21 112.9 . . ?
Pb1 O2W H22 111.8 . . ?
H21 O2W H22 110.6 . . ?
H31 O3W H32 109.4 . . ?
H41 O4W H42 120.7 . . ?
H51 O5W H52 107.6 . . ?
C3 N1 C2 122.6(5) . . ?
C3 N1 H1 118.7 . . ?
C2 N1 H1 118.7 . . ?
C13 N2 C12 123.2(5) . . ?
C13 N2 H2 118.4 . . ?
C12 N2 H2 118.4 . . ?
O2 C1 O1 123.0(6) . . ?
O2 C1 C2 121.8(5) . . ?
O1 C1 C2 115.2(6) . . ?
N1 C2 C1 114.0(5) . . ?
N1 C2 H2A 108.7 . . ?
C1 C2 H2A 108.7 . . ?
N1 C2 H2B 108.7 . . ?
C1 C2 H2B 108.7 . . ?
H2A C2 H2B 107.6 . . ?
O3 C3 N1 122.0(5) . . ?
O3 C3 C4 120.8(5) . . ?
N1 C3 C4 117.2(5) . . ?
C6 C4 C5 118.0(6) . . ?
C6 C4 C3 119.1(5) . . ?
C5 C4 C3 122.9(6) . . ?
C6 C5 C4 120.5(6) 3_456 . ?
C6 C5 H5 119.7 3_456 . ?
C4 C5 H5 119.7 . . ?
C5 C6 C4 121.5(6) 3_456 . ?
C5 C6 H6 119.3 3_456 . ?
C4 C6 H6 119.3 . . ?
O5 C11 O4 124.2(5) . . ?
O5 C11 C12 121.8(5) . . ?
O4 C11 C12 114.0(5) . . ?
N2 C12 C11 113.5(5) . . ?
N2 C12 H12A 108.9 . . ?
C11 C12 H12A 108.9 . . ?
N2 C12 H12B 108.9 . . ?
C11 C12 H12B 108.9 . . ?
H12A C12 H12B 107.7 . . ?
O6 C13 N2 121.6(6) . . ?
O6 C13 C14 121.4(6) . . ?
N2 C13 C14 117.0(5) . . ?
C15 C14 C16 118.7(6) . . ?
C15 C14 C13 118.5(5) . . ?
C16 C14 C13 122.7(6) . . ?
C16 C15 C14 120.2(6) 3_666 . ?
C16 C15 H15 119.9 3_666 . ?
C14 C15 H15 119.9 . . ?
C15 C16 C14 121.0(6) 3_666 . ?
C15 C16 H16 119.5 3_666 . ?
C14 C16 H16 119.5 . . ?

loop_
_geom_bond_atom_site_label_1
_geom_bond_atom_site_label_2
_geom_bond_distance
_geom_bond_site_symmetry_2
_geom_bond_publ_flag
Pb1 O4 2.461(5) . ?
Pb1 O1 2.469(5) . ?
Pb1 O2W 2.595(4) . ?
Pb1 O1W 2.608(5) . ?
Pb1 O1 2.746(5) 4_566 ?
Pb1 O4 2.750(5) 4_566 ?
O1 C1 1.268(7) . ?
O1 Pb1 2.746(5) 4_565 ?
O2 C1 1.243(8) . ?
O3 C3 1.244(7) . ?
O4 C11 1.282(7) . ?
O4 Pb1 2.750(5) 4_565 ?
O5 C11 1.223(8) . ?
O6 C13 1.247(8) . ?
O1W H11 0.8398 . ?
O1W H12 0.84 . ?
O2W H21 0.8402 . ?
O2W H22 0.8402 . ?
O3W H31 0.84 . ?
O3W H32 0.8401 . ?
O4W H41 0.84 . ?
O4W H42 0.84 . ?
O5W H51 0.8396 . ?
O5W H52 0.8401 . ?
N1 C3 1.348(8) . ?
N1 C2 1.434(7) . ?
N1 H1 0.88 . ?
N2 C13 1.344(8) . ?
N2 C12 1.443(8) . ?
N2 H2 0.88 . ?
C1 C2 1.536(8) . ?
C2 H2A 0.99 . ?
C2 H2B 0.99 . ?
C3 C4 1.482(8) . ?
C4 C6 1.388(9) . ?
C4 C5 1.422(9) . ?
C5 C6 1.386(8) 3_456 ?
C5 H5 0.95 . ?
C6 C5 1.386(8) 3_456 ?
C6 H6 0.95 . ?
C11 C12 1.537(8) . ?
C12 H12A 0.99 . ?
C12 H12B 0.99 . ?
C13 C14 1.491(9) . ?
C14 C15 1.405(8) . ?
C14 C16 1.417(9) . ?
C15 C16 1.386(9) 3_666 ?
C15 H15 0.95 . ?
C16 C15 1.386(9) 3_666 ?
C16 H16 0.95 . ?

loop_
_geom_hbond_atom_site_label_D
_geom_hbond_atom_site_label_H
_geom_hbond_atom_site_label_A
_geom_hbond_distance_DH
_geom_hbond_distance_HA
_geom_hbond_distance_DA
_geom_hbond_angle_DHA
_geom_hbond_site_symmetry_A
N1 H1 O4W 0.88 2.06 2.875(7) 153.4 1_455
N2 H2 O3W 0.88 2.05 2.875(7) 154.9 1_655
O1W H11 O5W 0.84 2.01 2.818(6) 162.2 4_465
O1W H12 O3W 0.84 1.95 2.755(7) 161.7 .
O2W H21 O4W 0.84 1.92 2.763(6) 179.7 .
O2W H22 O5W 0.84 1.93 2.768(6) 179.8 4_565
O3W H31 O2 0.84 2.06 2.757(7) 140.4 4_565
O3W H32 O6 0.84 1.93 2.768(7) 179.9 .
O4W H41 O3 0.84 2.09 2.727(6) 132.2 .
O4W H42 O5 0.84 1.96 2.767(7) 159.9 4_565
O5W H51 O2W 0.84 2.04 2.800(6) 149.7 .
O5W H52 O1W 0.84 1.98 2.804(6) 167.5 1_655

loop_
_geom_torsion_atom_site_label_1
_geom_torsion_atom_site_label_2
_geom_torsion_atom_site_label_3
_geom_torsion_atom_site_label_4
_geom_torsion
_geom_torsion_site_symmetry_1
_geom_torsion_site_symmetry_2
_geom_torsion_site_symmetry_3
_geom_torsion_site_symmetry_4
_geom_torsion_publ_flag
O4 Pb1 O1 C1 172.9(4) . . . . ?
O2W Pb1 O1 C1 97.2(4) . . . . ?
O1W Pb1 O1 C1 -108.1(4) . . . . ?
O1 Pb1 O1 C1 -60.0(4) 4_566 . . . ?
O4 Pb1 O1 C1 31.0(4) 4_566 . . . ?
O4 Pb1 O1 Pb1 2.31(15) . . . 4_565 ?
O2W Pb1 O1 Pb1 -73.43(16) . . . 4_565 ?
O1W Pb1 O1 Pb1 81.27(16) . . . 4_565 ?
O1 Pb1 O1 Pb1 129.37(17) 4_566 . . 4_565 ?
O4 Pb1 O1 Pb1 -139.56(13) 4_566 . . 4_565 ?
O1 Pb1 O4 C11 170.2(4) . . . . ?
O2W Pb1 O4 C11 -111.9(4) . . . . ?
O1W Pb1 O4 C11 95.7(4) . . . . ?
O1 Pb1 O4 C11 31.7(4) 4_566 . . . ?
O4 Pb1 O4 C11 -67.3(4) 4_566 . . . ?
O1 Pb1 O4 Pb1 -2.31(15) . . . 4_565 ?
O2W Pb1 O4 Pb1 75.54(16) . . . 4_565 ?
O1W Pb1 O4 Pb1 -76.86(16) . . . 4_565 ?
O1 Pb1 O4 Pb1 -140.88(13) 4_566 . . 4_565 ?
O4 Pb1 O4 Pb1 120.17(19) 4_566 . . 4_565 ?
Pb1 O1 C1 O2 2.5(7) . . . . ?
Pb1 O1 C1 O2 160.8(6) 4_565 . . . ?
Pb1 O1 C1 C2 -176.6(4) . . . . ?
Pb1 O1 C1 C2 -18.3(12) 4_565 . . . ?
C3 N1 C2 C1 -78.2(7) . . . . ?
O2 C1 C2 N1 2.9(8) . . . . ?
O1 C1 C2 N1 -177.9(5) . . . . ?
C2 N1 C3 O3 5.6(10) . . . . ?
C2 N1 C3 C4 -175.0(6) . . . . ?
O3 C3 C4 C6 14.5(10) . . . . ?
N1 C3 C4 C6 -164.8(6) . . . . ?
O3 C3 C4 C5 -163.4(6) . . . . ?
N1 C3 C4 C5 17.3(9) . . . . ?
C6 C4 C5 C6 0.1(10) . . . 3_456 ?
C3 C4 C5 C6 178.0(6) . . . 3_456 ?
C5 C4 C6 C5 -0.1(10) . . . 3_456 ?
C3 C4 C6 C5 -178.1(6) . . . 3_456 ?
Pb1 O4 C11 O5 3.5(7) . . . . ?
Pb1 O4 C11 O5 165.9(6) 4_565 . . . ?
Pb1 O4 C11 C12 -176.9(4) . . . . ?
Pb1 O4 C11 C12 -14.4(12) 4_565 . . . ?
C13 N2 C12 C11 -73.9(8) . . . . ?
O5 C11 C12 N2 3.8(8) . . . . ?
O4 C11 C12 N2 -175.9(5) . . . . ?
C12 N2 C13 O6 -0.8(10) . . . . ?
C12 N2 C13 C14 179.7(6) . . . . ?
O6 C13 C14 C15 -13.1(10) . . . . ?
N2 C13 C14 C15 166.3(6) . . . . ?
O6 C13 C14 C16 166.2(7) . . . . ?
N2 C13 C14 C16 -14.3(10) . . . . ?
C16 C14 C15 C16 2.1(11) . . . 3_666 ?
C13 C14 C15 C16 -178.5(6) . . . 3_666 ?
C15 C14 C16 C15 -2.1(11) . . . 3_666 ?
C13 C14 C16 C15 178.5(6) . . . 3_666 ?
